data_2102323
loop_
_publ_author_name
'Marsh, Richard E.'

_publ_section_title
;
 Space group <i>Cc</i>: an update
;
_journal_issue 2
_journal_name_full 'Acta Crystallographica Section B'
_journal_page_first 252
_journal_page_last 253
_journal_paper_doi 10.1107/S0108768104003878
_journal_volume 60
_journal_year 2004
_chemical_formula_moiety 'C24 H48'
_chemical_formula_sum 'C24 H48'
_space_group_crystal_system monoclinic
_space_group_IT_number 15
_space_group_name_Hall '-C 2yc'
_space_group_name_H-M_alt 'C 1 2/c 1'
_audit_creation_method CRYM
_cell_angle_alpha 90
_cell_angle_beta 99.42
_cell_angle_gamma 90
_cell_formula_units_Z 4
_cell_length_a 27.6450
_cell_length_b 8.0300
_cell_length_c 10.1670
_cell_volume 2226.531
_cod_data_source_file bk0142.cif
_cod_data_source_block CTETEC
_cod_depositor_comments
;
 Updating space group information and adding the symmetry operation list.

 Antanas Vaitkus,
 2018-06-14

 Adding the _cell_formula_units_Z data item.

 Antanas Vaitkus,
 2017-08-05

  Added moiety chemical formula from Marsh (2004) paper.
  The summary chemical formula is calculated from moiety formula using
  AdHocParser
  (svn://www.crystallography.net/cod-tools/trunk/Formulae/AdHocParser.yp,
  revision 1441.)

  Andrius Merkys
  2013-11-11
;
_cod_original_sg_symbol_H-M C2/c
_cod_database_code 2102323

loop_
_space_group_symop_id
_space_group_symop_operation_xyz
1 x,y,z
2 -x,y,-z+1/2
3 -x,-y,-z
4 x,-y,z+1/2
5 x+1/2,y+1/2,z
6 -x+1/2,y+1/2,-z+1/2
7 -x+1/2,-y+1/2,-z
8 x+1/2,-y+1/2,z+1/2

loop_
_atom_site_label
_atom_site_type_symbol
_atom_site_fract_x
_atom_site_fract_y
_atom_site_fract_z
C1 C -0.19115 0.10315 0.40935
C2 C -0.15740 0.07730 0.30335
C3 C -0.10260 0.09780 0.35840
C4 C -0.06985 0.08010 0.24965
C5 C -0.01560 0.08975 0.30595
C11 C 0.18730 0.28090 0.03235
C12 C 0.20695 0.41970 0.13190
C13 C 0.19130 0.59345 0.08640
C14 C 0.13580 0.62290 0.05850
C15 C 0.11005 0.60010 0.18100
C16 C 0.05445 0.61045 0.14590
C17 C 0.02780 0.59795 0.26715
H1 H -0.22500 0.08250 0.36450
H1a H -0.18150 0.02200 0.48200
H2 H -0.16600 0.16200 0.23250
H3 H -0.16300 -0.03550 0.26650
H4 H -0.09350 0.00850 0.42450
H5 H -0.09750 0.20750 0.39950
H6 H -0.07900 0.17150 0.18450
H7 H -0.07800 -0.02850 0.20300
H8 H -0.00800 -0.01050 0.36350
H9 H -0.00950 0.19050 0.35850
H20 H 0.15200 0.30350 -0.00100
H21 H 0.20650 0.28150 -0.04150
H22 H 0.24400 0.41800 0.14700
H23 H 0.19550 0.39950 0.21950
H24 H 0.20400 0.62100 0.00300
H25 H 0.20500 0.67750 0.15700
H26 H 0.12150 0.53950 -0.01150
H27 H 0.12850 0.73650 0.02600
H28 H 0.12100 0.68200 0.24800
H29 H 0.11800 0.48250 0.21850
H30 H 0.04350 0.51100 0.08500
H31 H 0.04650 0.71350 0.09750
H32 H 0.03700 0.69950 0.32400
H33 H 0.03650 0.49600 0.31850
